data_2230644
loop_
_publ_author_name
'Zhang, Zhao-Po'
'Wang, Yuan'
'Li, Xiao-Xia'

_publ_section_title
;
 Ethyl 5-methyl-1<i>H</i>-pyrrole-2-carboxylate
;
_journal_coeditor_code GK2381
_journal_issue 7
_journal_name_full 'Acta Crystallographica Section E'
_journal_page_first o1585
_journal_paper_doi 10.1107/S1600536811021180
_journal_volume 67
_journal_year 2011
_chemical_formula_iupac 'C8 H11 N O2'
_chemical_formula_moiety 'C8 H11 N O2'
_chemical_formula_sum 'C8 H11 N O2'
_chemical_formula_weight 153.18
_chemical_name_systematic
;
Ethyl 5-methyl-1<i>H</i>-pyrrole-2-carboxylate
;
_space_group_IT_number 14
_symmetry_cell_setting monoclinic
_symmetry_space_group_name_Hall '-P 2ybc'
_symmetry_space_group_name_H-M 'P 1 21/c 1'
_atom_sites_solution_hydrogens geom
_atom_sites_solution_primary direct
_atom_sites_solution_secondary difmap
_audit_creation_method SHELXL-97
_cell_angle_alpha 90.00
_cell_angle_beta 101.349(3)
_cell_angle_gamma 90.00
_cell_formula_units_Z 4
_cell_length_a 7.0759(3)
_cell_length_b 18.0705(9)
_cell_length_c 6.6606(3)
_cell_measurement_reflns_used 2070
_cell_measurement_temperature 296(2)
_cell_measurement_theta_max 24.19
_cell_measurement_theta_min 2.25
_cell_volume 835.01(7)
_computing_cell_refinement '<i>SAINT</i> (Bruker, 2007)'
_computing_data_collection '<i>APEX2</i> (Bruker, 2007)'
_computing_data_reduction '<i>SAINT</i> (Bruker, 2007)'
_computing_molecular_graphics '<i>SHELXTL</i> (Sheldrick, 2008)'
_computing_publication_material '<i>SHELXTL</i> (Sheldrick, 2008)'
_computing_structure_refinement '<i>SHELXL97</i> (Sheldrick, 2008)'
_computing_structure_solution '<i>SHELXS97</i> (Sheldrick, 2008)'
_diffrn_ambient_temperature 296(2)
_diffrn_measured_fraction_theta_full 0.996
_diffrn_measured_fraction_theta_max 0.996
_diffrn_measurement_device_type 'Bruker APEXII CCD'
_diffrn_measurement_method '\f and \w'
_diffrn_radiation_monochromator graphite
_diffrn_radiation_source 'fine-focus sealed tube'
_diffrn_radiation_type MoK\a
_diffrn_radiation_wavelength 0.71073
_diffrn_reflns_av_R_equivalents 0.0285
_diffrn_reflns_av_sigmaI/netI 0.0301
_diffrn_reflns_limit_h_max 9
_diffrn_reflns_limit_h_min -9
_diffrn_reflns_limit_k_max 23
_diffrn_reflns_limit_k_min -23
_diffrn_reflns_limit_l_max 8
_diffrn_reflns_limit_l_min -8
_diffrn_reflns_number 7496
_diffrn_reflns_theta_full 27.89
_diffrn_reflns_theta_max 27.89
_diffrn_reflns_theta_min 2.25
_exptl_absorpt_coefficient_mu 0.088
_exptl_absorpt_correction_T_max 0.989
_exptl_absorpt_correction_T_min 0.984
_exptl_absorpt_correction_type multi-scan
_exptl_absorpt_process_details '(<i>SADABS</i>; Bruker, 2007)'
_exptl_crystal_colour colorless
_exptl_crystal_density_diffrn 1.218
_exptl_crystal_density_method 'not measured'
_exptl_crystal_description plate
_exptl_crystal_F_000 328
_exptl_crystal_size_max 0.20
_exptl_crystal_size_mid 0.15
_exptl_crystal_size_min 0.13
_refine_diff_density_max 0.163
_refine_diff_density_min -0.157
_refine_ls_extinction_method none
_refine_ls_goodness_of_fit_ref 1.023
_refine_ls_hydrogen_treatment constr
_refine_ls_matrix_type full
_refine_ls_number_parameters 102
_refine_ls_number_reflns 1991
_refine_ls_number_restraints 0
_refine_ls_restrained_S_all 1.023
_refine_ls_R_factor_all 0.0863
_refine_ls_R_factor_gt 0.0452
_refine_ls_shift/su_max 0.000
_refine_ls_shift/su_mean 0.000
_refine_ls_structure_factor_coef Fsqd
_refine_ls_weighting_details 'calc w=1/[\s^2^(Fo^2^)+(0.0683P)^2^+0.0738P] where P=(Fo^2^+2Fc^2^)/3'
_refine_ls_weighting_scheme calc
_refine_ls_wR_factor_gt 0.1221
_refine_ls_wR_factor_ref 0.1434
_reflns_number_gt 1157
_reflns_number_total 1991
_reflns_threshold_expression I>2\s(I)
_cod_data_source_file gk2381.cif
_cod_data_source_block I
_cod_original_sg_symbol_H-M 'P 21/c'
_cod_database_code 2230644
_cod_database_fobs_code 2230644

loop_
_symmetry_equiv_pos_as_xyz
'x, y, z'
'-x, y+1/2, -z+1/2'
'-x, -y, -z'
'x, -y-1/2, z-1/2'

loop_
_atom_site_type_symbol
_atom_site_label
_atom_site_fract_x
_atom_site_fract_y
_atom_site_fract_z
_atom_site_U_iso_or_equiv
_atom_site_adp_type
_atom_site_calc_flag
_atom_site_refinement_flags
_atom_site_occupancy
_atom_site_symmetry_multiplicity
_atom_site_disorder_assembly
_atom_site_disorder_group
O O2 0.12507(16) 0.64959(6) 0.92921(18) 0.0629(4) Uani d . 1 1 . .
N N1 0.52408(19) 0.57393(7) 0.7402(2) 0.0581(4) Uani d . 1 1 . .
H H1 0.5637 0.5360 0.8146 0.087 Uiso calc R 1 1 . .
C C6 0.2631(2) 0.60036(9) 0.9187(3) 0.0585(4) Uani d . 1 1 . .
O O1 0.2888(2) 0.54602(8) 1.0272(2) 0.0861(5) Uani d . 1 1 . .
C C5 0.3729(2) 0.61798(9) 0.7644(2) 0.0548(4) Uani d . 1 1 . .
C C2 0.6023(2) 0.59835(10) 0.5831(3) 0.0600(5) Uani d . 1 1 . .
C C8 -0.1423(3) 0.69326(11) 1.0591(3) 0.0768(6) Uani d . 1 1 . .
H H8A -0.0794 0.7400 1.0916 0.115 Uiso calc R 1 1 . .
H H8B -0.2268 0.6837 1.1527 0.115 Uiso calc R 1 1 . .
H H8C -0.2159 0.6946 0.9217 0.115 Uiso calc R 1 1 . .
C C4 0.3561(2) 0.67196(10) 0.6178(3) 0.0651(5) Uani d . 1 1 . .
H H4 0.2658 0.7100 0.5976 0.078 Uiso calc R 1 1 . .
C C7 0.0051(3) 0.63353(10) 1.0768(3) 0.0691(5) Uani d . 1 1 . .
H H7A 0.0825 0.6324 1.2142 0.083 Uiso calc R 1 1 . .
H H7B -0.0569 0.5858 1.0480 0.083 Uiso calc R 1 1 . .
C C1 0.7719(3) 0.56133(11) 0.5261(3) 0.0780(6) Uani d . 1 1 . .
H H1A 0.8862 0.5893 0.5791 0.117 Uiso calc R 1 1 . .
H H1B 0.7543 0.5585 0.3796 0.117 Uiso calc R 1 1 . .
H H1C 0.7847 0.5123 0.5827 0.117 Uiso calc R 1 1 . .
C C3 0.4987(3) 0.65956(10) 0.5044(3) 0.0712(5) Uani d . 1 1 . .
H H3 0.5200 0.6879 0.3944 0.085 Uiso calc R 1 1 . .

loop_
_atom_site_aniso_label
_atom_site_aniso_U_11
_atom_site_aniso_U_22
_atom_site_aniso_U_33
_atom_site_aniso_U_12
_atom_site_aniso_U_13
_atom_site_aniso_U_23
O2 0.0581(7) 0.0624(7) 0.0748(8) 0.0073(5) 0.0294(6) 0.0035(6)
N1 0.0533(8) 0.0560(8) 0.0691(9) 0.0001(6) 0.0221(7) 0.0000(6)
C6 0.0519(9) 0.0563(9) 0.0698(11) 0.0019(8) 0.0182(8) -0.0026(9)
O1 0.0847(10) 0.0820(9) 0.1032(11) 0.0273(8) 0.0467(8) 0.0332(8)
C5 0.0486(9) 0.0532(9) 0.0649(11) -0.0015(7) 0.0165(8) -0.0035(8)
C2 0.0539(9) 0.0652(10) 0.0644(11) -0.0091(8) 0.0202(8) -0.0063(8)
C8 0.0689(12) 0.0819(13) 0.0884(15) 0.0074(10) 0.0373(11) -0.0054(10)
C4 0.0587(10) 0.0616(10) 0.0766(12) 0.0036(8) 0.0172(9) 0.0060(9)
C7 0.0635(11) 0.0788(12) 0.0716(12) 0.0050(9) 0.0293(9) 0.0048(9)
C1 0.0664(12) 0.0894(14) 0.0867(14) -0.0022(10) 0.0360(10) -0.0094(11)
C3 0.0683(11) 0.0781(12) 0.0715(12) -0.0023(10) 0.0246(10) 0.0107(10)

loop_
_atom_type_symbol
_atom_type_description
_atom_type_scat_dispersion_real
_atom_type_scat_dispersion_imag
_atom_type_scat_source
C C 0.0033 0.0016 'International Tables Vol C Tables 4.2.6.8 and 6.1.1.4'
H H 0.0000 0.0000 'International Tables Vol C Tables 4.2.6.8 and 6.1.1.4'
N N 0.0061 0.0033 'International Tables Vol C Tables 4.2.6.8 and 6.1.1.4'
O O 0.0106 0.0060 'International Tables Vol C Tables 4.2.6.8 and 6.1.1.4'

loop_
_geom_angle_atom_site_label_1
_geom_angle_atom_site_label_2
_geom_angle_atom_site_label_3
_geom_angle_site_symmetry_1
_geom_angle_site_symmetry_3
_geom_angle
_geom_angle_publ_flag
C6 O2 C7 . . 115.81(13) ?
C2 N1 C5 . . 110.53(14) ?
C2 N1 H1 . . 124.7 ?
C5 N1 H1 . . 124.7 ?
O1 C6 O2 . . 122.31(15) ?
O1 C6 C5 . . 124.50(15) ?
O2 C6 C5 . . 113.19(15) ?
C4 C5 N1 . . 106.89(14) ?
C4 C5 C6 . . 133.09(16) ?
N1 C5 C6 . . 119.97(15) ?
N1 C2 C3 . . 106.81(15) ?
N1 C2 C1 . . 121.69(16) ?
C3 C2 C1 . . 131.48(17) ?
C7 C8 H8A . . 109.5 ?
C7 C8 H8B . . 109.5 ?
H8A C8 H8B . . 109.5 ?
C7 C8 H8C . . 109.5 ?
H8A C8 H8C . . 109.5 ?
H8B C8 H8C . . 109.5 ?
C5 C4 C3 . . 107.57(16) ?
C5 C4 H4 . . 126.2 ?
C3 C4 H4 . . 126.2 ?
O2 C7 C8 . . 107.22(15) ?
O2 C7 H7A . . 110.3 ?
C8 C7 H7A . . 110.3 ?
O2 C7 H7B . . 110.3 ?
C8 C7 H7B . . 110.3 ?
H7A C7 H7B . . 108.5 ?
C2 C1 H1A . . 109.5 ?
C2 C1 H1B . . 109.5 ?
H1A C1 H1B . . 109.5 ?
C2 C1 H1C . . 109.5 ?
H1A C1 H1C . . 109.5 ?
H1B C1 H1C . . 109.5 ?
C2 C3 C4 . . 108.20(16) ?
C2 C3 H3 . . 125.9 ?
C4 C3 H3 . . 125.9 ?

loop_
_geom_bond_atom_site_label_1
_geom_bond_atom_site_label_2
_geom_bond_site_symmetry_2
_geom_bond_distance
_geom_bond_publ_flag
C2 C1 . 1.487(2) ?
C2 C3 . 1.373(3) ?
C4 C3 . 1.392(2) ?
C5 C4 . 1.369(2) ?
N1 C2 . 1.351(2) ?
N1 C5 . 1.368(2) ?
C6 C5 . 1.440(2) ?
C6 O1 . 1.212(2) ?
O2 C6 . 1.3333(19) ?
O2 C7 . 1.4490(19) ?
C8 C7 . 1.490(2) ?
C1 H1A . 0.9600 ?
C1 H1B . 0.9600 ?
C1 H1C . 0.9600 ?
C3 H3 . 0.9300 ?
C4 H4 . 0.9300 ?
C7 H7A . 0.9700 ?
C7 H7B . 0.9700 ?
C8 H8A . 0.9600 ?
C8 H8B . 0.9600 ?
C8 H8C . 0.9600 ?
N1 H1 . 0.8600 ?

loop_
_geom_hbond_atom_site_label_D
_geom_hbond_atom_site_label_H
_geom_hbond_atom_site_label_A
_geom_hbond_site_symmetry_A
_geom_hbond_distance_DH
_geom_hbond_distance_HA
_geom_hbond_distance_DA
_geom_hbond_angle_DHA
N1 H1 O1 3_667 0.86 1.99 2.8363(19) 167.4

loop_
_geom_torsion_atom_site_label_1
_geom_torsion_atom_site_label_2
_geom_torsion_atom_site_label_3
_geom_torsion_atom_site_label_4
_geom_torsion_site_symmetry_1
_geom_torsion_site_symmetry_2
_geom_torsion_site_symmetry_3
_geom_torsion_site_symmetry_4
_geom_torsion
_geom_torsion_publ_flag
C7 O2 C6 O1 . . . . -0.9(2) ?
C7 O2 C6 C5 . . . . 177.93(14) ?
C2 N1 C5 C4 . . . . -0.12(19) ?
C2 N1 C5 C6 . . . . 177.58(14) ?
O1 C6 C5 C4 . . . . 173.57(18) ?
O2 C6 C5 C4 . . . . -5.3(3) ?
O1 C6 C5 N1 . . . . -3.4(3) ?
O2 C6 C5 N1 . . . . 177.75(13) ?
C5 N1 C2 C3 . . . . -0.1(2) ?
C5 N1 C2 C1 . . . . 178.73(15) ?
N1 C5 C4 C3 . . . . 0.26(19) ?
C6 C5 C4 C3 . . . . -177.02(18) ?
C6 O2 C7 C8 . . . . -178.10(14) ?
N1 C2 C3 C4 . . . . 0.2(2) ?
C1 C2 C3 C4 . . . . -178.40(18) ?
C5 C4 C3 C2 . . . . -0.3(2) ?

loop_
_cod_related_entry_id
_cod_related_entry_database
_cod_related_entry_code
1 ChemSpider 87209
